data_4304027
loop_
_publ_author_name
'Atasi Mukherjee'
'Francesc Lloret'
'Rabindranath Mukherjee'

_publ_contact_author
; Rabindranath Mukherjee
  Department of Chemistry
  Indian Institute of Technology
  Kanpur 208016
  INDIA
;
_publ_contact_author_email RNM@IITK.AC.IN
_publ_contact_author_fax '+91 (512) 2597437'
_publ_contact_author_phone '+91 (512) 2597437'
_publ_section_title
;
Synthesis and Properties of Diphenoxo-Bridged CoII, NiII, CuII, and
ZnII Complexes of a New Tripodal Ligand: Generation and Properties of
MII-Coordinated Phenoxyl Radical Species
;
_journal_name_full 'Inorganic Chemistry'
_journal_page_first 4471
_journal_page_last 4480
_journal_paper_doi 10.1021/ic701283b
_journal_volume 47
_journal_year 2008
_chemical_formula_moiety 'C60 H76 Co2 N4 O5'
_chemical_formula_sum 'C60 H76 Co2 N4 O5'
_chemical_formula_weight 1051.11
_chemical_name_systematic
;
 ?
;
_space_group_IT_number 15
_symmetry_cell_setting monoclinic
_symmetry_space_group_name_Hall '-C 2yc'
_symmetry_space_group_name_H-M 'C 1 2/c 1'
_atom_sites_solution_hydrogens geom
_atom_sites_solution_primary direct
_atom_sites_solution_secondary difmap
_audit_creation_method SHELXL-97
_cell_angle_alpha 90.000(5)
_cell_angle_beta 105.372(5)
_cell_angle_gamma 90.000(5)
_cell_formula_units_Z 8
_cell_length_a 40.868(5)
_cell_length_b 14.076(5)
_cell_length_c 20.358(5)
_cell_measurement_temperature 100(2)
_cell_measurement_theta_max 28.4
_cell_measurement_theta_min 1.9
_cell_volume 11292(5)
_computing_cell_refinement 'Bruker SMART'
_computing_data_collection 'Bruker SMART APEX'
_computing_data_reduction 'Bruker SAINT PLUS'
_computing_molecular_graphics 'Ortep-3 for Windows (Farrugia, 1997)'
_computing_publication_material 'WinGX publication routines (Farrugia, 1999)'
_computing_structure_refinement 'SHELXL-97 (Sheldrick, 1997)'
_computing_structure_solution 'SHELXLS-97 (Sheldrick, 1997)'
_diffrn_ambient_temperature 100(2)
_diffrn_measured_fraction_theta_full 0.990
_diffrn_measured_fraction_theta_max 0.990
_diffrn_measurement_device_type 'CCD area detector'
_diffrn_measurement_method 'phi and omega scans'
_diffrn_radiation_monochromator graphite
_diffrn_radiation_source 'fine-focus sealed tube'
_diffrn_radiation_type MoK\a
_diffrn_radiation_wavelength 0.71069
_diffrn_reflns_av_R_equivalents 0.0766
_diffrn_reflns_av_sigmaI/netI 0.1013
_diffrn_reflns_limit_h_max 44
_diffrn_reflns_limit_h_min -54
_diffrn_reflns_limit_k_max 17
_diffrn_reflns_limit_k_min -18
_diffrn_reflns_limit_l_max 27
_diffrn_reflns_limit_l_min -26
_diffrn_reflns_number 37477
_diffrn_reflns_theta_full 28.36
_diffrn_reflns_theta_max 28.36
_diffrn_reflns_theta_min 1.93
_exptl_absorpt_coefficient_mu 0.637
_exptl_absorpt_correction_T_max 0.9390
_exptl_absorpt_correction_T_min 0.8831
_exptl_absorpt_correction_type empirical
_exptl_absorpt_process_details SADABS
_exptl_crystal_colour pink
_exptl_crystal_density_diffrn 1.237
_exptl_crystal_density_method 'not measured'
_exptl_crystal_description block
_exptl_crystal_F_000 4464
_exptl_crystal_size_max 0.20
_exptl_crystal_size_mid 0.10
_exptl_crystal_size_min 0.10
_refine_diff_density_max 1.293
_refine_diff_density_min -0.465
_refine_diff_density_rms 0.115
_refine_ls_extinction_method none
_refine_ls_goodness_of_fit_ref 1.094
_refine_ls_hydrogen_treatment constr
_refine_ls_matrix_type full
_refine_ls_number_parameters 670
_refine_ls_number_reflns 13986
_refine_ls_number_restraints 0
_refine_ls_restrained_S_all 1.094
_refine_ls_R_factor_all 0.1243
_refine_ls_R_factor_gt 0.0742
_refine_ls_shift/su_max 0.001
_refine_ls_shift/su_mean 0.000
_refine_ls_structure_factor_coef Fsqd
_refine_ls_weighting_details 'calc w=1/[\s^2^(Fo^2^)+(0.1067P)^2^+0.0000P] where P=(Fo^2^+2Fc^2^)/3'
_refine_ls_weighting_scheme calc
_refine_ls_wR_factor_gt 0.1911
_refine_ls_wR_factor_ref 0.2194
_reflns_number_gt 8668
_reflns_number_total 13986
_reflns_threshold_expression >2sigma(I)
_cod_data_source_file ic701283b-file004_2.cif
_cod_data_source_block 25jula
_cod_depositor_comments
;
The following automatic conversions were performed:
'_symmetry_cell_setting' value 'Monoclinic' changed to 'monoclinic'
according to '/home/saulius/struct/CIF-dictionaries/cif_core.dic'
dictionary named 'cif_core.dic' version 2.4.1 from
2010-06-29.

'_exptl_absorpt_correction_type' value 'Empirical' changed to
'empirical' according to
'/home/saulius/struct/CIF-dictionaries/cif_core.dic' dictionary named
'cif_core.dic' version 2.4.1 from 2010-06-29.

Automatic conversion script
Id: cif_fix_enum 1527 2010-12-29 10:47:43Z saulius 
;
_cod_database_code 4304027

loop_
_symmetry_equiv_pos_as_xyz
'x, y, z'
'-x, y, -z+1/2'
'x+1/2, y+1/2, z'
'-x+1/2, y+1/2, -z+1/2'
'-x, -y, -z'
'x, -y, z-1/2'
'-x+1/2, -y+1/2, -z'
'x+1/2, -y+1/2, z-1/2'

loop_
_atom_site_label
_atom_site_type_symbol
_atom_site_fract_x
_atom_site_fract_y
_atom_site_fract_z
_atom_site_U_iso_or_equiv
_atom_site_adp_type
_atom_site_occupancy
_atom_site_symmetry_multiplicity
_atom_site_calc_flag
_atom_site_refinement_flags
_atom_site_disorder_assembly
_atom_site_disorder_group
Co1 Co 0.365084(13) 0.17746(3) 0.54357(2) 0.01866(15) Uani 1 1 d . . .
Co2 Co 0.379685(13) 0.05769(4) 0.68192(3) 0.02006(15) Uani 1 1 d . . .
O1 O 0.35066(7) 0.17194(17) 0.62956(13) 0.0200(6) Uani 1 1 d . . .
O2 O 0.39978(7) 0.26438(18) 0.53186(13) 0.0225(6) Uani 1 1 d . . .
O3 O 0.39323(7) 0.06067(18) 0.59605(13) 0.0238(6) Uani 1 1 d . . .
O4 O 0.33782(7) -0.00202(18) 0.68597(14) 0.0236(6) Uani 1 1 d . A .
N1 N 0.32630(8) 0.2852(2) 0.50526(16) 0.0212(7) Uani 1 1 d . . .
N2 N 0.34440(9) 0.0952(2) 0.45855(16) 0.0251(7) Uani 1 1 d . . .
N3 N 0.40790(8) -0.0713(2) 0.71634(17) 0.0257(8) Uani 1 1 d . . .
N4 N 0.41761(10) 0.1441(3) 0.74527(18) 0.0335(9) Uani 1 1 d . . .
C1 C 0.32590(10) 0.2157(3) 0.65035(19) 0.0196(8) Uani 1 1 d . . .
C2 C 0.32672(10) 0.2154(3) 0.7192(2) 0.0231(8) Uani 1 1 d . . .
H2 H 0.3450 0.1854 0.7512 0.028 Uiso 1 1 calc R . .
C3 C 0.30119(11) 0.2587(3) 0.7412(2) 0.0256(9) Uani 1 1 d . . .
H3 H 0.3018 0.2560 0.7882 0.031 Uiso 1 1 calc R . .
C4 C 0.27513(11) 0.3050(3) 0.6972(2) 0.0274(9) Uani 1 1 d . . .
H4 H 0.2577 0.3344 0.7130 0.033 Uiso 1 1 calc R . .
C5 C 0.27456(10) 0.3085(3) 0.6283(2) 0.0258(9) Uani 1 1 d . . .
H5 H 0.2569 0.3420 0.5972 0.031 Uiso 1 1 calc R . .
C6 C 0.29968(10) 0.2634(3) 0.6044(2) 0.0199(8) Uani 1 1 d . . .
C7 C 0.29549(10) 0.2618(3) 0.5283(2) 0.0222(8) Uani 1 1 d . . .
H7A H 0.2876 0.1977 0.5112 0.027 Uiso 1 1 calc R . .
H7B H 0.2774 0.3073 0.5067 0.027 Uiso 1 1 calc R . .
C8 C 0.34176(10) 0.3750(3) 0.5390(2) 0.0225(8) Uani 1 1 d . . .
H8A H 0.3506 0.3633 0.5885 0.027 Uiso 1 1 calc R . .
H8B H 0.3239 0.4241 0.5328 0.027 Uiso 1 1 calc R . .
C9 C 0.37011(10) 0.4123(3) 0.5118(2) 0.0216(8) Uani 1 1 d . . .
C10 C 0.36878(11) 0.5069(3) 0.4908(2) 0.0284(9) Uani 1 1 d . . .
H10 H 0.3497 0.5443 0.4928 0.034 Uiso 1 1 calc R . .
C11 C 0.39415(11) 0.5482(3) 0.4672(2) 0.0306(10) Uani 1 1 d . . .
C12 C 0.39214(12) 0.6533(3) 0.4468(3) 0.0402(12) Uani 1 1 d . . .
C13 C 0.38290(17) 0.7153(4) 0.5044(3) 0.0642(18) Uani 1 1 d . . .
H13A H 0.4006 0.7079 0.5472 0.096 Uiso 1 1 calc R . .
H13B H 0.3611 0.6940 0.5108 0.096 Uiso 1 1 calc R . .
H13C H 0.3812 0.7823 0.4908 0.096 Uiso 1 1 calc R . .
C14 C 0.36461(17) 0.6677(4) 0.3839(3) 0.077(2) Uani 1 1 d . . .
H14A H 0.3434 0.6416 0.3901 0.115 Uiso 1 1 calc R . .
H14B H 0.3704 0.6353 0.3459 0.115 Uiso 1 1 calc R . .
H14C H 0.3618 0.7358 0.3740 0.115 Uiso 1 1 calc R . .
C15 C 0.42576(14) 0.6921(4) 0.4415(3) 0.0573(16) Uani 1 1 d . . .
H15A H 0.4431 0.6804 0.4842 0.086 Uiso 1 1 calc R . .
H15B H 0.4237 0.7606 0.4327 0.086 Uiso 1 1 calc R . .
H15C H 0.4323 0.6605 0.4040 0.086 Uiso 1 1 calc R . .
C16 C 0.42039(11) 0.4883(3) 0.4611(2) 0.0280(9) Uani 1 1 d . . .
H16 H 0.4376 0.5142 0.4431 0.034 Uiso 1 1 calc R . .
C17 C 0.42283(10) 0.3926(3) 0.47997(19) 0.0242(9) Uani 1 1 d . . .
C18 C 0.45181(10) 0.3306(3) 0.4688(2) 0.0257(9) Uani 1 1 d . . .
C19 C 0.47600(12) 0.3845(3) 0.4362(2) 0.0371(11) Uani 1 1 d . . .
H19A H 0.4938 0.3414 0.4303 0.056 Uiso 1 1 calc R . .
H19B H 0.4863 0.4375 0.4657 0.056 Uiso 1 1 calc R . .
H19C H 0.4634 0.4092 0.3917 0.056 Uiso 1 1 calc R . .
C20 C 0.43659(11) 0.2501(3) 0.4194(2) 0.0300(10) Uani 1 1 d . . .
H20A H 0.4549 0.2100 0.4120 0.045 Uiso 1 1 calc R . .
H20B H 0.4237 0.2771 0.3759 0.045 Uiso 1 1 calc R . .
H20C H 0.4215 0.2117 0.4389 0.045 Uiso 1 1 calc R . .
C21 C 0.47298(11) 0.2915(3) 0.5377(2) 0.0306(10) Uani 1 1 d . . .
H21A H 0.4914 0.2518 0.5303 0.046 Uiso 1 1 calc R . .
H21B H 0.4584 0.2533 0.5586 0.046 Uiso 1 1 calc R . .
H21C H 0.4826 0.3445 0.5679 0.046 Uiso 1 1 calc R . .
C22 C 0.39762(10) 0.3531(3) 0.50842(19) 0.0229(8) Uani 1 1 d . . .
C23 C 0.31547(10) 0.2973(3) 0.42973(19) 0.0243(9) Uani 1 1 d . . .
H23A H 0.3169 0.3655 0.4190 0.029 Uiso 1 1 calc R . .
H23B H 0.2914 0.2779 0.4129 0.029 Uiso 1 1 calc R . .
C24 C 0.33643(11) 0.2407(3) 0.3915(2) 0.0274(9) Uani 1 1 d . . .
H24A H 0.3296 0.2595 0.3429 0.033 Uiso 1 1 calc R . .
H24B H 0.3607 0.2573 0.4100 0.033 Uiso 1 1 calc R . .
C25 C 0.33250(10) 0.1353(3) 0.3963(2) 0.0249(9) Uani 1 1 d . . .
C26 C 0.31779(11) 0.0812(3) 0.3393(2) 0.0311(10) Uani 1 1 d . . .
H26 H 0.3094 0.1112 0.2963 0.037 Uiso 1 1 calc R . .
C27 C 0.31533(13) -0.0163(3) 0.3448(2) 0.0393(11) Uani 1 1 d . . .
H27 H 0.3056 -0.0542 0.3060 0.047 Uiso 1 1 calc R . .
C28 C 0.32749(12) -0.0570(3) 0.4085(2) 0.0389(11) Uani 1 1 d . . .
H28 H 0.3262 -0.1238 0.4139 0.047 Uiso 1 1 calc R . .
C29 C 0.34145(11) -0.0002(3) 0.4640(2) 0.0268(9) Uani 1 1 d . . .
H29 H 0.3493 -0.0289 0.5076 0.032 Uiso 1 1 calc R . .
C30 C 0.41830(10) 0.0105(3) 0.5811(2) 0.0229(8) Uani 1 1 d . . .
C31 C 0.43479(11) 0.0469(3) 0.5352(2) 0.0295(10) Uani 1 1 d . . .
H31 H 0.4287 0.1080 0.5160 0.035 Uiso 1 1 calc R . .
C32 C 0.45970(12) -0.0032(3) 0.5169(2) 0.0361(11) Uani 1 1 d . . .
H32 H 0.4701 0.0223 0.4843 0.043 Uiso 1 1 calc R . .
C33 C 0.46986(11) -0.0921(3) 0.5464(2) 0.0344(10) Uani 1 1 d . . .
H33 H 0.4875 -0.1268 0.5348 0.041 Uiso 1 1 calc R . .
C34 C 0.45372(11) -0.1281(3) 0.5925(2) 0.0298(10) Uani 1 1 d . . .
H34 H 0.4606 -0.1880 0.6130 0.036 Uiso 1 1 calc R . .
C35 C 0.42769(10) -0.0795(3) 0.6099(2) 0.0247(9) Uani 1 1 d . . .
C36 C 0.40840(11) -0.1268(3) 0.6540(2) 0.0277(9) Uani 1 1 d . . .
H36A H 0.3847 -0.1373 0.6268 0.033 Uiso 1 1 calc R . .
H36B H 0.4186 -0.1898 0.6681 0.033 Uiso 1 1 calc R . .
C37 C 0.38861(11) -0.1273(3) 0.7562(2) 0.0337(10) Uani 1 1 d . . .
H37A H 0.4023 -0.1836 0.7757 0.040 Uiso 1 1 calc R . .
H37B H 0.3859 -0.0877 0.7946 0.040 Uiso 1 1 calc R . .
C38 C 0.35432(11) -0.1601(3) 0.7164(2) 0.0291(10) Uani 1 1 d . A .
C39 C 0.34615(12) -0.2572(3) 0.7164(2) 0.0323(10) Uani 1 1 d . . .
H39 H 0.3632 -0.3013 0.7380 0.039 Uiso 1 1 calc R . .
C40 C 0.31380(13) -0.2896(3) 0.6856(2) 0.0349(11) Uani 1 1 d . A .
C41 C 0.30482(13) -0.3964(3) 0.6848(2) 0.0388(12) Uani 1 1 d . . .
C45 C 0.29003(12) -0.2230(3) 0.6537(2) 0.0320(10) Uani 1 1 d . . .
H45 H 0.2677 -0.2445 0.6322 0.038 Uiso 1 1 calc R A .
C46 C 0.29681(11) -0.1257(3) 0.6511(2) 0.0269(9) Uani 1 1 d . A .
C47 C 0.26901(11) -0.0568(3) 0.6138(2) 0.0293(9) Uani 1 1 d . . .
C48 C 0.26265(12) 0.0186(3) 0.6633(2) 0.0344(10) Uani 1 1 d . A .
H48A H 0.2449 0.0623 0.6389 0.052 Uiso 1 1 calc R . .
H48B H 0.2836 0.0542 0.6825 0.052 Uiso 1 1 calc R . .
H48C H 0.2554 -0.0124 0.7001 0.052 Uiso 1 1 calc R . .
C49 C 0.23519(13) -0.1069(4) 0.5819(3) 0.0469(13) Uani 1 1 d . A .
H49A H 0.2183 -0.0600 0.5588 0.070 Uiso 1 1 calc R . .
H49B H 0.2272 -0.1386 0.6177 0.070 Uiso 1 1 calc R . .
H49C H 0.2384 -0.1542 0.5488 0.070 Uiso 1 1 calc R . .
C50 C 0.27995(12) -0.0076(3) 0.5556(2) 0.0345(11) Uani 1 1 d . A .
H50A H 0.2622 0.0366 0.5320 0.052 Uiso 1 1 calc R . .
H50B H 0.2836 -0.0555 0.5233 0.052 Uiso 1 1 calc R . .
H50C H 0.3011 0.0275 0.5743 0.052 Uiso 1 1 calc R . .
C51 C 0.32981(10) -0.0932(3) 0.6840(2) 0.0228(8) Uani 1 1 d . . .
C52 C 0.44333(11) -0.0586(3) 0.7582(2) 0.0375(11) Uani 1 1 d . . .
H52A H 0.4575 -0.0365 0.7285 0.045 Uiso 1 1 calc R . .
H52B H 0.4524 -0.1207 0.7776 0.045 Uiso 1 1 calc R . .
C53 C 0.44625(12) 0.0132(4) 0.8164(2) 0.0409(12) Uani 1 1 d . . .
H53A H 0.4274 0.0022 0.8377 0.049 Uiso 1 1 calc R . .
H53B H 0.4678 0.0019 0.8516 0.049 Uiso 1 1 calc R . .
C54 C 0.44524(12) 0.1144(4) 0.7934(2) 0.0369(11) Uani 1 1 d . . .
C55 C 0.47234(13) 0.1736(4) 0.8205(3) 0.0501(14) Uani 1 1 d . . .
H55 H 0.4915 0.1504 0.8541 0.060 Uiso 1 1 calc R . .
C56 C 0.47154(15) 0.2665(5) 0.7986(3) 0.0651(18) Uani 1 1 d . . .
H56 H 0.4901 0.3080 0.8169 0.078 Uiso 1 1 calc R . .
C57 C 0.44347(17) 0.2984(5) 0.7500(3) 0.070(2) Uani 1 1 d . . .
H57 H 0.4422 0.3622 0.7343 0.084 Uiso 1 1 calc R . .
C58 C 0.41713(14) 0.2351(4) 0.7242(3) 0.0489(14) Uani 1 1 d . . .
H58 H 0.3979 0.2569 0.6902 0.059 Uiso 1 1 calc R . .
C42A C 0.3159(3) -0.4383(5) 0.7595(4) 0.053(2) Uani 0.65 1 d P A 1
H42A H 0.3060 -0.3998 0.7895 0.080 Uiso 0.65 1 calc PR A 1
H42B H 0.3407 -0.4371 0.7762 0.080 Uiso 0.65 1 calc PR A 1
H42C H 0.3078 -0.5039 0.7591 0.080 Uiso 0.65 1 calc PR A 1
C43A C 0.2647(2) -0.4138(6) 0.6636(6) 0.077(3) Uani 0.70 1 d P A 1
H43A H 0.2545 -0.3801 0.6954 0.116 Uiso 0.70 1 calc PR A 1
H43B H 0.2601 -0.4820 0.6652 0.116 Uiso 0.70 1 calc PR A 1
H43C H 0.2549 -0.3901 0.6173 0.116 Uiso 0.70 1 calc PR A 1
C44A C 0.3185(4) -0.4483(7) 0.6370(6) 0.069(4) Uani 0.60 1 d P A 1
H44A H 0.3124 -0.5156 0.6378 0.103 Uiso 0.60 1 calc PR A 1
H44B H 0.3433 -0.4419 0.6497 0.103 Uiso 0.60 1 calc PR A 1
H44C H 0.3091 -0.4227 0.5911 0.103 Uiso 0.60 1 calc PR A 1
C42B C 0.2914(6) -0.4250(10) 0.6081(9) 0.057(5) Uani 0.35 1 d P A 2
H42D H 0.3095 -0.4159 0.5852 0.085 Uiso 0.35 1 calc PR A 2
H42E H 0.2719 -0.3852 0.5863 0.085 Uiso 0.35 1 calc PR A 2
H42F H 0.2845 -0.4919 0.6049 0.085 Uiso 0.35 1 calc PR A 2
C43B C 0.3394(5) -0.4579(13) 0.7092(15) 0.077(3) Uani 0.30 1 d P A 2
H43D H 0.3547 -0.4411 0.6813 0.116 Uiso 0.30 1 calc PR A 2
H43E H 0.3339 -0.5257 0.7040 0.116 Uiso 0.30 1 calc PR A 2
H43F H 0.3504 -0.4440 0.7572 0.116 Uiso 0.30 1 calc PR A 2
C44B C 0.2836(5) -0.4092(11) 0.7255(10) 0.075(5) Uani 0.40 1 d P A 2
H44D H 0.2776 -0.4765 0.7257 0.112 Uiso 0.40 1 calc PR A 2
H44E H 0.2630 -0.3713 0.7081 0.112 Uiso 0.40 1 calc PR A 2
H44F H 0.2950 -0.3889 0.7720 0.112 Uiso 0.40 1 calc PR A 2
O1S O 0.51699(14) 0.4954(4) 0.3162(3) 0.0281(13) Uani 0.50 1 d P B 2
O2S O 0.57955(19) 0.4521(6) 0.2576(4) 0.060(2) Uani 0.50 1 d P B 2
C1S C 0.5459(2) 0.4502(6) 0.3537(3) 0.107(3) Uani 1 1 d . B 2
H1SA H 0.5384 0.3902 0.3705 0.128 Uiso 1 1 calc R B 2
H1SB H 0.5554 0.4902 0.3943 0.128 Uiso 1 1 calc R B 2
C2S C 0.5790(2) 0.4218(6) 0.3207(4) 0.095(3) Uani 1 1 d . B 2
H2SA H 0.6000 0.4455 0.3531 0.114 Uiso 1 1 calc R B 2
H2SB H 0.5807 0.3516 0.3207 0.114 Uiso 1 1 calc R B 2

loop_
_atom_site_aniso_label
_atom_site_aniso_U_11
_atom_site_aniso_U_22
_atom_site_aniso_U_33
_atom_site_aniso_U_23
_atom_site_aniso_U_13
_atom_site_aniso_U_12
Co1 0.0188(3) 0.0213(3) 0.0157(3) 0.0020(2) 0.0044(2) 0.0013(2)
Co2 0.0185(3) 0.0259(3) 0.0154(3) 0.0016(2) 0.0037(2) 0.0017(2)
O1 0.0234(14) 0.0223(13) 0.0152(13) 0.0027(10) 0.0067(11) 0.0037(11)
O2 0.0214(15) 0.0223(14) 0.0237(15) 0.0013(11) 0.0057(12) -0.0017(12)
O3 0.0284(16) 0.0284(14) 0.0155(13) 0.0062(11) 0.0074(12) 0.0121(12)
O4 0.0184(14) 0.0242(14) 0.0287(15) 0.0041(12) 0.0069(12) 0.0019(12)
N1 0.0179(17) 0.0241(16) 0.0198(17) 0.0002(13) 0.0020(13) 0.0004(14)
N2 0.0276(19) 0.0279(18) 0.0208(18) -0.0005(14) 0.0079(15) 0.0019(15)
N3 0.0193(18) 0.0355(19) 0.0208(18) 0.0077(14) 0.0029(14) 0.0093(15)
N4 0.030(2) 0.044(2) 0.0236(19) -0.0009(16) 0.0030(16) -0.0105(18)
C1 0.021(2) 0.0171(18) 0.022(2) 0.0006(15) 0.0080(16) -0.0022(16)
C2 0.021(2) 0.026(2) 0.022(2) -0.0019(16) 0.0049(17) -0.0008(17)
C3 0.030(2) 0.024(2) 0.024(2) -0.0078(17) 0.0111(18) -0.0069(18)
C4 0.023(2) 0.024(2) 0.038(3) -0.0091(18) 0.0127(19) -0.0025(18)
C5 0.019(2) 0.025(2) 0.033(2) -0.0024(17) 0.0065(18) -0.0006(17)
C6 0.0185(19) 0.0180(18) 0.024(2) -0.0015(15) 0.0080(16) -0.0045(16)
C7 0.0145(19) 0.0235(19) 0.027(2) -0.0004(16) 0.0028(16) -0.0021(16)
C8 0.023(2) 0.0207(19) 0.022(2) -0.0009(16) 0.0039(17) -0.0011(16)
C9 0.018(2) 0.0223(19) 0.023(2) 0.0002(16) 0.0026(16) -0.0009(16)
C10 0.022(2) 0.028(2) 0.033(2) 0.0063(18) 0.0022(18) 0.0014(18)
C11 0.022(2) 0.032(2) 0.033(2) 0.0082(18) -0.0005(19) -0.0034(19)
C12 0.025(2) 0.038(3) 0.052(3) 0.014(2) 0.000(2) -0.005(2)
C13 0.079(5) 0.035(3) 0.087(5) 0.009(3) 0.037(4) 0.001(3)
C14 0.081(5) 0.056(4) 0.073(5) 0.029(3) -0.015(4) -0.020(4)
C15 0.043(3) 0.040(3) 0.091(5) 0.015(3) 0.022(3) -0.004(3)
C16 0.022(2) 0.033(2) 0.028(2) 0.0044(18) 0.0036(18) -0.0086(19)
C17 0.017(2) 0.032(2) 0.021(2) 0.0010(16) -0.0004(16) -0.0066(17)
C18 0.021(2) 0.032(2) 0.024(2) -0.0056(17) 0.0065(17) -0.0083(18)
C19 0.031(3) 0.043(3) 0.041(3) -0.007(2) 0.018(2) -0.006(2)
C20 0.027(2) 0.039(2) 0.023(2) -0.0034(18) 0.0049(18) -0.003(2)
C21 0.022(2) 0.039(2) 0.027(2) -0.0055(19) -0.0005(18) 0.0004(19)
C22 0.021(2) 0.025(2) 0.019(2) -0.0004(16) -0.0001(16) -0.0008(17)
C23 0.020(2) 0.029(2) 0.021(2) 0.0049(16) 0.0003(16) 0.0005(17)
C24 0.024(2) 0.037(2) 0.020(2) 0.0077(17) 0.0043(17) -0.0013(19)
C25 0.0152(19) 0.038(2) 0.023(2) 0.0023(17) 0.0083(17) 0.0015(18)
C26 0.024(2) 0.048(3) 0.021(2) -0.0028(19) 0.0036(18) 0.002(2)
C27 0.041(3) 0.044(3) 0.030(3) -0.015(2) 0.005(2) 0.000(2)
C28 0.039(3) 0.031(2) 0.044(3) -0.009(2) 0.005(2) 0.000(2)
C29 0.024(2) 0.027(2) 0.027(2) -0.0007(17) 0.0044(18) 0.0032(18)
C30 0.020(2) 0.028(2) 0.023(2) -0.0033(16) 0.0090(17) 0.0039(17)
C31 0.029(2) 0.029(2) 0.033(2) 0.0052(18) 0.013(2) 0.0075(19)
C32 0.032(3) 0.041(3) 0.041(3) 0.007(2) 0.019(2) 0.003(2)
C33 0.026(2) 0.035(2) 0.048(3) -0.003(2) 0.018(2) 0.003(2)
C34 0.028(2) 0.026(2) 0.038(3) 0.0023(18) 0.013(2) 0.0083(18)
C35 0.023(2) 0.026(2) 0.026(2) 0.0008(16) 0.0070(17) 0.0005(17)
C36 0.028(2) 0.023(2) 0.031(2) 0.0027(17) 0.0080(19) 0.0064(18)
C37 0.034(3) 0.040(2) 0.027(2) 0.018(2) 0.009(2) 0.013(2)
C38 0.030(2) 0.034(2) 0.025(2) 0.0072(18) 0.0120(19) 0.0086(19)
C39 0.043(3) 0.028(2) 0.029(2) 0.0104(18) 0.015(2) 0.013(2)
C40 0.057(3) 0.025(2) 0.027(2) 0.0027(18) 0.019(2) 0.001(2)
C41 0.053(3) 0.024(2) 0.042(3) -0.001(2) 0.016(3) 0.000(2)
C45 0.043(3) 0.030(2) 0.023(2) 0.0021(18) 0.010(2) -0.008(2)
C46 0.032(2) 0.029(2) 0.022(2) 0.0013(17) 0.0103(19) -0.0011(19)
C47 0.026(2) 0.034(2) 0.026(2) 0.0075(18) 0.0044(18) -0.0045(19)
C48 0.026(2) 0.035(2) 0.044(3) 0.007(2) 0.013(2) 0.002(2)
C49 0.038(3) 0.043(3) 0.052(3) 0.010(2) -0.001(2) -0.007(2)
C50 0.035(3) 0.034(2) 0.031(2) 0.0095(19) 0.001(2) 0.000(2)
C51 0.027(2) 0.0228(19) 0.022(2) 0.0041(16) 0.0116(17) -0.0002(17)
C52 0.023(2) 0.054(3) 0.033(3) 0.010(2) 0.002(2) 0.011(2)
C53 0.032(3) 0.066(3) 0.020(2) 0.004(2) -0.002(2) 0.006(2)
C54 0.028(2) 0.060(3) 0.021(2) -0.003(2) 0.0043(19) -0.003(2)
C55 0.033(3) 0.086(4) 0.028(3) -0.010(3) 0.001(2) -0.015(3)
C56 0.053(4) 0.104(5) 0.034(3) -0.006(3) 0.004(3) -0.044(4)
C57 0.080(5) 0.075(4) 0.043(3) 0.012(3) -0.007(3) -0.043(4)
C58 0.047(3) 0.050(3) 0.038(3) 0.005(2) -0.009(2) -0.024(3)
C42A 0.080(7) 0.029(4) 0.039(5) 0.010(3) -0.007(5) -0.009(4)
C43A 0.056(5) 0.034(4) 0.133(9) 0.005(5) 0.010(6) -0.018(4)
C44A 0.115(11) 0.037(5) 0.086(9) -0.033(6) 0.083(9) -0.028(6)
C42B 0.090(15) 0.019(7) 0.074(13) -0.021(7) 0.043(12) -0.014(9)
C43B 0.056(5) 0.034(4) 0.133(9) 0.005(5) 0.010(6) -0.018(4)
C44B 0.108(16) 0.045(9) 0.083(13) -0.013(9) 0.045(12) -0.043(10)
O1S 0.016(3) 0.039(3) 0.030(3) 0.020(3) 0.006(2) -0.008(3)
O2S 0.047(5) 0.074(5) 0.053(5) 0.004(4) 0.006(4) 0.038(4)
C1S 0.128(7) 0.156(8) 0.040(4) 0.034(4) 0.027(4) 0.069(6)
C2S 0.092(6) 0.096(5) 0.112(7) 0.026(5) 0.054(5) 0.035(5)

loop_
_atom_type_symbol
_atom_type_description
_atom_type_scat_dispersion_real
_atom_type_scat_dispersion_imag
_atom_type_scat_source
C C 0.0033 0.0016 'International Tables Vol C Tables 4.2.6.8 and 6.1.1.4'
H H 0.0000 0.0000 'International Tables Vol C Tables 4.2.6.8 and 6.1.1.4'
N N 0.0061 0.0033 'International Tables Vol C Tables 4.2.6.8 and 6.1.1.4'
O O 0.0106 0.0060 'International Tables Vol C Tables 4.2.6.8 and 6.1.1.4'
Co Co 0.3494 0.9721 'International Tables Vol C Tables 4.2.6.8 and 6.1.1.4'

loop_
_geom_angle_atom_site_label_1
_geom_angle_atom_site_label_2
_geom_angle_atom_site_label_3
_geom_angle
_geom_angle_site_symmetry_1
_geom_angle_site_symmetry_3
_geom_angle_publ_flag
O2 Co1 O1 122.03(11) . . ?
O2 Co1 N2 113.66(12) . . ?
O1 Co1 N2 124.30(12) . . ?
O2 Co1 O3 103.56(11) . . ?
O1 Co1 O3 76.99(10) . . ?
N2 Co1 O3 91.98(12) . . ?
O2 Co1 N1 90.18(12) . . ?
O1 Co1 N1 89.14(11) . . ?
N2 Co1 N1 89.58(13) . . ?
O3 Co1 N1 164.18(11) . . ?
O4 Co2 O3 120.59(12) . . ?
O4 Co2 O1 88.13(11) . . ?
O3 Co2 O1 77.77(10) . . ?
O4 Co2 N4 137.65(13) . . ?
O3 Co2 N4 101.29(13) . . ?
O1 Co2 N4 95.31(13) . . ?
O4 Co2 N3 91.33(12) . . ?
O3 Co2 N3 93.11(11) . . ?
O1 Co2 N3 168.99(11) . . ?
N4 Co2 N3 92.50(14) . . ?
C1 O1 Co1 133.0(2) . . ?
C1 O1 Co2 124.0(2) . . ?
Co1 O1 Co2 102.46(11) . . ?
C22 O2 Co1 131.0(2) . . ?
C30 O3 Co2 126.9(2) . . ?
C30 O3 Co1 129.5(2) . . ?
Co2 O3 Co1 102.75(11) . . ?
C51 O4 Co2 129.6(2) . . ?
C7 N1 C23 107.7(3) . . ?
C7 N1 C8 109.3(3) . . ?
C23 N1 C8 110.5(3) . . ?
C7 N1 Co1 109.1(2) . . ?
C23 N1 Co1 115.9(2) . . ?
C8 N1 Co1 104.2(2) . . ?
C25 N2 C29 118.1(4) . . ?
C25 N2 Co1 121.1(3) . . ?
C29 N2 Co1 120.8(3) . . ?
C52 N3 C36 108.6(3) . . ?
C52 N3 C37 109.1(3) . . ?
C36 N3 C37 108.2(3) . . ?
C52 N3 Co2 116.1(3) . . ?
C36 N3 Co2 106.8(2) . . ?
C37 N3 Co2 107.8(2) . . ?
C58 N4 C54 117.6(4) . . ?
C58 N4 Co2 113.9(3) . . ?
C54 N4 Co2 126.9(3) . . ?
O1 C1 C2 119.7(3) . . ?
O1 C1 C6 121.2(3) . . ?
C2 C1 C6 119.1(3) . . ?
C3 C2 C1 120.5(4) . . ?
C4 C3 C2 121.5(4) . . ?
C3 C4 C5 118.7(4) . . ?
C4 C5 C6 121.0(4) . . ?
C1 C6 C5 119.3(4) . . ?
C1 C6 C7 122.6(3) . . ?
C5 C6 C7 118.0(4) . . ?
N1 C7 C6 116.3(3) . . ?
N1 C8 C9 113.5(3) . . ?
C10 C9 C22 120.9(4) . . ?
C10 C9 C8 118.4(4) . . ?
C22 C9 C8 120.7(3) . . ?
C11 C10 C9 122.5(4) . . ?
C10 C11 C16 116.2(4) . . ?
C10 C11 C12 120.6(4) . . ?
C16 C11 C12 123.1(4) . . ?
C14 C12 C15 112.8(5) . . ?
C14 C12 C11 110.0(4) . . ?
C15 C12 C11 112.6(4) . . ?
C14 C12 C13 106.8(5) . . ?
C15 C12 C13 104.7(4) . . ?
C11 C12 C13 109.7(4) . . ?
C11 C16 C17 123.9(4) . . ?
C16 C17 C22 118.8(4) . . ?
C16 C17 C18 120.6(3) . . ?
C22 C17 C18 120.6(3) . . ?
C19 C18 C20 106.2(3) . . ?
C19 C18 C17 113.3(3) . . ?
C20 C18 C17 108.8(3) . . ?
C19 C18 C21 107.5(4) . . ?
C20 C18 C21 111.4(3) . . ?
C17 C18 C21 109.7(3) . . ?
O2 C22 C9 120.9(3) . . ?
O2 C22 C17 121.7(3) . . ?
C9 C22 C17 117.4(3) . . ?
N1 C23 C24 114.3(3) . . ?
C25 C24 C23 113.6(3) . . ?
N2 C25 C26 121.6(4) . . ?
N2 C25 C24 117.1(4) . . ?
C26 C25 C24 121.3(4) . . ?
C27 C26 C25 120.2(4) . . ?
C26 C27 C28 118.1(4) . . ?
C29 C28 C27 119.7(4) . . ?
N2 C29 C28 122.3(4) . . ?
O3 C30 C31 119.6(4) . . ?
O3 C30 C35 121.3(3) . . ?
C31 C30 C35 119.1(3) . . ?
C32 C31 C30 121.5(4) . . ?
C31 C32 C33 120.1(4) . . ?
C34 C33 C32 118.6(4) . . ?
C33 C34 C35 122.0(4) . . ?
C34 C35 C30 118.8(4) . . ?
C34 C35 C36 119.6(4) . . ?
C30 C35 C36 121.4(3) . . ?
N3 C36 C35 113.8(3) . . ?
C38 C37 N3 115.0(3) . . ?
C51 C38 C39 120.8(4) . . ?
C51 C38 C37 119.8(4) . . ?
C39 C38 C37 119.3(4) . . ?
C40 C39 C38 121.3(4) . . ?
C45 C40 C39 117.2(4) . . ?
C45 C40 C41 121.3(5) . . ?
C39 C40 C41 121.4(4) . . ?
C44B C41 C44A 140.1(8) . . ?
C44B C41 C40 108.1(7) . . ?
C44A C41 C40 111.4(5) . . ?
C44B C41 C42B 117.6(12) . . ?
C44A C41 C42B 44.9(8) . . ?
C40 C41 C42B 106.2(6) . . ?
C44B C41 C42A 55.3(10) . . ?
C44A C41 C42A 113.3(7) . . ?
C40 C41 C42A 110.3(4) . . ?
C42B C41 C42A 143.0(7) . . ?
C44B C41 C43A 51.0(9) . . ?
C44A C41 C43A 107.1(8) . . ?
C40 C41 C43A 112.1(5) . . ?
C42B C41 C43A 68.3(9) . . ?
C42A C41 C43A 102.3(6) . . ?
C44B C41 C43B 112.8(13) . . ?
C44A C41 C43B 58.2(11) . . ?
C40 C41 C43B 109.4(7) . . ?
C42B C41 C43B 102.4(12) . . ?
C42A C41 C43B 60.1(10) . . ?
C43A C41 C43B 138.5(8) . . ?
C40 C45 C46 124.0(4) . . ?
C45 C46 C51 118.2(4) . . ?
C45 C46 C47 120.6(4) . . ?
C51 C46 C47 121.3(4) . . ?
C48 C47 C46 110.2(4) . . ?
C48 C47 C49 107.8(4) . . ?
C46 C47 C49 112.6(4) . . ?
C48 C47 C50 109.2(3) . . ?
C46 C47 C50 109.7(3) . . ?
C49 C47 C50 107.1(4) . . ?
O4 C51 C38 119.8(4) . . ?
O4 C51 C46 121.7(4) . . ?
C38 C51 C46 118.5(4) . . ?
N3 C52 C53 112.7(4) . . ?
C54 C53 C52 113.2(4) . . ?
N4 C54 C55 122.1(5) . . ?
N4 C54 C53 118.1(4) . . ?
C55 C54 C53 119.8(5) . . ?
C54 C55 C56 119.7(5) . . ?
C57 C56 C55 119.0(5) . . ?
C56 C57 C58 118.6(6) . . ?
N4 C58 C57 123.0(5) . . ?
O1S C1S C2S 122.7(6) . . ?
O2S C2S C1S 120.7(6) . . ?

loop_
_geom_bond_atom_site_label_1
_geom_bond_atom_site_label_2
_geom_bond_distance
_geom_bond_site_symmetry_2
_geom_bond_publ_flag
Co1 O2 1.935(3) . ?
Co1 O1 1.991(2) . ?
Co1 N2 2.067(3) . ?
Co1 O3 2.125(3) . ?
Co1 N1 2.183(3) . ?
Co2 O4 1.927(3) . ?
Co2 O3 1.969(3) . ?
Co2 O1 2.112(3) . ?
Co2 N4 2.118(4) . ?
Co2 N3 2.166(3) . ?
O1 C1 1.345(4) . ?
O2 C22 1.332(4) . ?
O3 C30 1.344(4) . ?
O4 C51 1.322(5) . ?
N1 C7 1.492(5) . ?
N1 C23 1.493(5) . ?
N1 C8 1.496(5) . ?
N2 C25 1.354(5) . ?
N2 C29 1.356(5) . ?
N3 C52 1.483(5) . ?
N3 C36 1.495(5) . ?
N3 C37 1.496(5) . ?
N4 C58 1.350(6) . ?
N4 C54 1.350(6) . ?
C1 C2 1.393(5) . ?
C1 C6 1.394(5) . ?
C2 C3 1.381(5) . ?
C3 C4 1.364(6) . ?
C4 C5 1.397(6) . ?
C5 C6 1.400(5) . ?
C6 C7 1.512(5) . ?
C8 C9 1.505(5) . ?
C9 C10 1.394(5) . ?
C9 C22 1.416(5) . ?
C10 C11 1.381(6) . ?
C11 C16 1.395(6) . ?
C11 C12 1.533(6) . ?
C12 C14 1.477(7) . ?
C12 C15 1.509(6) . ?
C12 C13 1.585(8) . ?
C16 C17 1.398(6) . ?
C17 C22 1.422(5) . ?
C17 C18 1.535(6) . ?
C18 C19 1.530(5) . ?
C18 C20 1.533(6) . ?
C18 C21 1.541(6) . ?
C23 C24 1.526(5) . ?
C24 C25 1.499(6) . ?
C25 C26 1.384(6) . ?
C26 C27 1.383(6) . ?
C27 C28 1.383(7) . ?
C28 C29 1.379(6) . ?
C30 C31 1.387(5) . ?
C30 C35 1.406(5) . ?
C31 C32 1.369(6) . ?
C32 C33 1.402(6) . ?
C33 C34 1.379(6) . ?
C34 C35 1.388(5) . ?
C35 C36 1.499(5) . ?
C37 C38 1.494(6) . ?
C38 C51 1.405(6) . ?
C38 C39 1.406(6) . ?
C39 C40 1.382(7) . ?
C40 C45 1.382(6) . ?
C40 C41 1.546(6) . ?
C41 C44B 1.359(15) . ?
C41 C44A 1.443(9) . ?
C41 C42B 1.564(18) . ?
C41 C42A 1.582(9) . ?
C41 C43A 1.601(10) . ?
C41 C43B 1.62(2) . ?
C45 C46 1.401(6) . ?
C46 C51 1.414(6) . ?
C46 C47 1.533(6) . ?
C47 C48 1.533(6) . ?
C47 C49 1.534(6) . ?
C47 C50 1.538(6) . ?
C52 C53 1.538(6) . ?
C53 C54 1.497(7) . ?
C54 C55 1.379(7) . ?
C55 C56 1.380(8) . ?
C56 C57 1.377(8) . ?
C57 C58 1.388(7) . ?
O1S C1S 1.380(9) . ?
O2S C2S 1.359(10) . ?
C1S C2S 1.710(10) . ?

loop_
_geom_torsion_atom_site_label_1
_geom_torsion_atom_site_label_2
_geom_torsion_atom_site_label_3
_geom_torsion_atom_site_label_4
_geom_torsion
_geom_torsion_site_symmetry_1
_geom_torsion_site_symmetry_2
_geom_torsion_site_symmetry_3
_geom_torsion_site_symmetry_4
_geom_torsion_publ_flag
O2 Co1 O1 C1 92.3(3) . . . . ?
N2 Co1 O1 C1 -86.3(3) . . . . ?
O3 Co1 O1 C1 -169.7(3) . . . . ?
N1 Co1 O1 C1 2.6(3) . . . . ?
O2 Co1 O1 Co2 -96.75(14) . . . . ?
N2 Co1 O1 Co2 84.66(16) . . . . ?
O3 Co1 O1 Co2 1.25(11) . . . . ?
N1 Co1 O1 Co2 173.57(12) . . . . ?
O4 Co2 O1 C1 48.8(3) . . . . ?
O3 Co2 O1 C1 170.7(3) . . . . ?
N4 Co2 O1 C1 -88.9(3) . . . . ?
N3 Co2 O1 C1 136.2(6) . . . . ?
O4 Co2 O1 Co1 -123.22(13) . . . . ?
O3 Co2 O1 Co1 -1.35(11) . . . . ?
N4 Co2 O1 Co1 99.09(14) . . . . ?
N3 Co2 O1 Co1 -35.9(7) . . . . ?
O1 Co1 O2 C22 -89.7(3) . . . . ?
N2 Co1 O2 C22 89.0(3) . . . . ?
O3 Co1 O2 C22 -172.7(3) . . . . ?
N1 Co1 O2 C22 -0.6(3) . . . . ?
O4 Co2 O3 C30 -108.1(3) . . . . ?
O1 Co2 O3 C30 171.5(3) . . . . ?
N4 Co2 O3 C30 78.5(3) . . . . ?
N3 Co2 O3 C30 -14.7(3) . . . . ?
O4 Co2 O3 Co1 81.66(15) . . . . ?
O1 Co2 O3 Co1 1.26(11) . . . . ?
N4 Co2 O3 Co1 -91.79(15) . . . . ?
N3 Co2 O3 Co1 175.04(13) . . . . ?
O2 Co1 O3 C30 -51.0(3) . . . . ?
O1 Co1 O3 C30 -171.2(3) . . . . ?
N2 Co1 O3 C30 64.0(3) . . . . ?
N1 Co1 O3 C30 159.4(4) . . . . ?
O2 Co1 O3 Co2 118.94(13) . . . . ?
O1 Co1 O3 Co2 -1.34(11) . . . . ?
N2 Co1 O3 Co2 -126.14(14) . . . . ?
N1 Co1 O3 Co2 -30.7(5) . . . . ?
O3 Co2 O4 C51 72.1(3) . . . . ?
O1 Co2 O4 C51 146.7(3) . . . . ?
N4 Co2 O4 C51 -117.5(3) . . . . ?
N3 Co2 O4 C51 -22.3(3) . . . . ?
O2 Co1 N1 C7 -159.4(2) . . . . ?
O1 Co1 N1 C7 -37.3(2) . . . . ?
N2 Co1 N1 C7 87.0(2) . . . . ?
O3 Co1 N1 C7 -8.8(6) . . . . ?
O2 Co1 N1 C23 78.9(3) . . . . ?
O1 Co1 N1 C23 -159.1(3) . . . . ?
N2 Co1 N1 C23 -34.8(3) . . . . ?
O3 Co1 N1 C23 -130.6(4) . . . . ?
O2 Co1 N1 C8 -42.7(2) . . . . ?
O1 Co1 N1 C8 79.3(2) . . . . ?
N2 Co1 N1 C8 -156.4(2) . . . . ?
O3 Co1 N1 C8 107.8(4) . . . . ?
O2 Co1 N2 C25 -51.1(3) . . . . ?
O1 Co1 N2 C25 127.6(3) . . . . ?
O3 Co1 N2 C25 -156.9(3) . . . . ?
N1 Co1 N2 C25 38.9(3) . . . . ?
O2 Co1 N2 C29 130.9(3) . . . . ?
O1 Co1 N2 C29 -50.4(3) . . . . ?
O3 Co1 N2 C29 25.2(3) . . . . ?
N1 Co1 N2 C29 -139.1(3) . . . . ?
O4 Co2 N3 C52 -147.9(3) . . . . ?
O3 Co2 N3 C52 91.4(3) . . . . ?
O1 Co2 N3 C52 125.1(6) . . . . ?
N4 Co2 N3 C52 -10.1(3) . . . . ?
O4 Co2 N3 C36 90.8(3) . . . . ?
O3 Co2 N3 C36 -29.9(3) . . . . ?
O1 Co2 N3 C36 3.8(8) . . . . ?
N4 Co2 N3 C36 -131.4(3) . . . . ?
O4 Co2 N3 C37 -25.3(3) . . . . ?
O3 Co2 N3 C37 -146.0(3) . . . . ?
O1 Co2 N3 C37 -112.3(6) . . . . ?
N4 Co2 N3 C37 112.5(3) . . . . ?
O4 Co2 N4 C58 -107.9(4) . . . . ?
O3 Co2 N4 C58 63.7(4) . . . . ?
O1 Co2 N4 C58 -14.9(4) . . . . ?
N3 Co2 N4 C58 157.3(3) . . . . ?
O4 Co2 N4 C54 86.9(4) . . . . ?
O3 Co2 N4 C54 -101.4(4) . . . . ?
O1 Co2 N4 C54 180.0(4) . . . . ?
N3 Co2 N4 C54 -7.8(4) . . . . ?
Co1 O1 C1 C2 -164.6(3) . . . . ?
Co2 O1 C1 C2 26.0(5) . . . . ?
Co1 O1 C1 C6 13.9(5) . . . . ?
Co2 O1 C1 C6 -155.5(3) . . . . ?
O1 C1 C2 C3 -178.9(3) . . . . ?
C6 C1 C2 C3 2.5(6) . . . . ?
C1 C2 C3 C4 -2.0(6) . . . . ?
C2 C3 C4 C5 -0.1(6) . . . . ?
C3 C4 C5 C6 1.6(6) . . . . ?
O1 C1 C6 C5 -179.6(3) . . . . ?
C2 C1 C6 C5 -1.0(5) . . . . ?
O1 C1 C6 C7 5.7(5) . . . . ?
C2 C1 C6 C7 -175.8(3) . . . . ?
C4 C5 C6 C1 -1.1(6) . . . . ?
C4 C5 C6 C7 173.9(3) . . . . ?
C23 N1 C7 C6 -169.7(3) . . . . ?
C8 N1 C7 C6 -49.6(4) . . . . ?
Co1 N1 C7 C6 63.7(3) . . . . ?
C1 C6 C7 N1 -50.2(5) . . . . ?
C5 C6 C7 N1 134.9(4) . . . . ?
C7 N1 C8 C9 -171.8(3) . . . . ?
C23 N1 C8 C9 -53.4(4) . . . . ?
Co1 N1 C8 C9 71.6(3) . . . . ?
N1 C8 C9 C10 128.2(4) . . . . ?
N1 C8 C9 C22 -52.6(5) . . . . ?
C22 C9 C10 C11 -1.3(6) . . . . ?
C8 C9 C10 C11 177.9(4) . . . . ?
C9 C10 C11 C16 4.1(6) . . . . ?
C9 C10 C11 C12 -178.1(4) . . . . ?
C10 C11 C12 C14 -69.4(6) . . . . ?
C16 C11 C12 C14 108.3(6) . . . . ?
C10 C11 C12 C15 163.9(5) . . . . ?
C16 C11 C12 C15 -18.4(7) . . . . ?
C10 C11 C12 C13 47.7(6) . . . . ?
C16 C11 C12 C13 -134.6(5) . . . . ?
C10 C11 C16 C17 -2.8(6) . . . . ?
C12 C11 C16 C17 179.4(4) . . . . ?
C11 C16 C17 C22 -1.3(6) . . . . ?
C11 C16 C17 C18 177.4(4) . . . . ?
C16 C17 C18 C19 -0.1(5) . . . . ?
C22 C17 C18 C19 178.6(4) . . . . ?
C16 C17 C18 C20 -118.0(4) . . . . ?
C22 C17 C18 C20 60.8(5) . . . . ?
C16 C17 C18 C21 120.0(4) . . . . ?
C22 C17 C18 C21 -61.3(5) . . . . ?
Co1 O2 C22 C9 24.9(5) . . . . ?
Co1 O2 C22 C17 -155.9(3) . . . . ?
C10 C9 C22 O2 176.4(4) . . . . ?
C8 C9 C22 O2 -2.8(6) . . . . ?
C10 C9 C22 C17 -2.9(6) . . . . ?
C8 C9 C22 C17 177.9(3) . . . . ?
C16 C17 C22 O2 -175.1(4) . . . . ?
C18 C17 C22 O2 6.1(6) . . . . ?
C16 C17 C22 C9 4.1(6) . . . . ?
C18 C17 C22 C9 -174.7(3) . . . . ?
C7 N1 C23 C24 -129.7(3) . . . . ?
C8 N1 C23 C24 111.0(4) . . . . ?
Co1 N1 C23 C24 -7.2(4) . . . . ?
N1 C23 C24 C25 66.1(5) . . . . ?
C29 N2 C25 C26 -0.3(6) . . . . ?
Co1 N2 C25 C26 -178.3(3) . . . . ?
C29 N2 C25 C24 -179.3(3) . . . . ?
Co1 N2 C25 C24 2.7(5) . . . . ?
C23 C24 C25 N2 -66.1(5) . . . . ?
C23 C24 C25 C26 114.9(4) . . . . ?
N2 C25 C26 C27 -0.8(6) . . . . ?
C24 C25 C26 C27 178.2(4) . . . . ?
C25 C26 C27 C28 0.8(7) . . . . ?
C26 C27 C28 C29 0.2(7) . . . . ?
C25 N2 C29 C28 1.4(6) . . . . ?
Co1 N2 C29 C28 179.4(3) . . . . ?
C27 C28 C29 N2 -1.3(7) . . . . ?
Co2 O3 C30 C31 -151.4(3) . . . . ?
Co1 O3 C30 C31 16.2(6) . . . . ?
Co2 O3 C30 C35 30.1(5) . . . . ?
Co1 O3 C30 C35 -162.2(3) . . . . ?
O3 C30 C31 C32 -177.9(4) . . . . ?
C35 C30 C31 C32 0.6(7) . . . . ?
C30 C31 C32 C33 -2.0(7) . . . . ?
C31 C32 C33 C34 1.4(7) . . . . ?
C32 C33 C34 C35 0.6(7) . . . . ?
C33 C34 C35 C30 -2.0(7) . . . . ?
C33 C34 C35 C36 173.0(4) . . . . ?
O3 C30 C35 C34 179.8(4) . . . . ?
C31 C30 C35 C34 1.4(6) . . . . ?
O3 C30 C35 C36 5.0(6) . . . . ?
C31 C30 C35 C36 -173.5(4) . . . . ?
C52 N3 C36 C35 -60.4(4) . . . . ?
C37 N3 C36 C35 -178.8(3) . . . . ?
Co2 N3 C36 C35 65.5(4) . . . . ?
C34 C35 C36 N3 125.2(4) . . . . ?
C30 C35 C36 N3 -59.9(5) . . . . ?
C52 N3 C37 C38 -169.9(4) . . . . ?
C36 N3 C37 C38 -51.8(4) . . . . ?
Co2 N3 C37 C38 63.3(4) . . . . ?
N3 C37 C38 C51 -59.1(5) . . . . ?
N3 C37 C38 C39 125.9(4) . . . . ?
C51 C38 C39 C40 -0.9(6) . . . . ?
C37 C38 C39 C40 174.0(4) . . . . ?
C38 C39 C40 C45 1.2(6) . . . . ?
C38 C39 C40 C41 179.4(4) . . . . ?
C45 C40 C41 C44B -70.8(12) . . . . ?
C39 C40 C41 C44B 111.2(11) . . . . ?
C45 C40 C41 C44A 103.6(8) . . . . ?
C39 C40 C41 C44A -74.5(9) . . . . ?
C45 C40 C41 C42B 56.3(10) . . . . ?
C39 C40 C41 C42B -121.8(9) . . . . ?
C45 C40 C41 C42A -129.6(6) . . . . ?
C39 C40 C41 C42A 52.3(7) . . . . ?
C45 C40 C41 C43A -16.4(7) . . . . ?
C39 C40 C41 C43A 165.6(6) . . . . ?
C45 C40 C41 C43B 166.1(12) . . . . ?
C39 C40 C41 C43B -12.0(12) . . . . ?
C39 C40 C45 C46 -0.2(6) . . . . ?
C41 C40 C45 C46 -178.3(4) . . . . ?
C40 C45 C46 C51 -1.1(6) . . . . ?
C40 C45 C46 C47 179.2(4) . . . . ?
C45 C46 C47 C48 120.3(4) . . . . ?
C51 C46 C47 C48 -59.4(5) . . . . ?
C45 C46 C47 C49 -0.2(6) . . . . ?
C51 C46 C47 C49 -179.9(4) . . . . ?
C45 C46 C47 C50 -119.4(4) . . . . ?
C51 C46 C47 C50 60.9(5) . . . . ?
Co2 O4 C51 C38 36.9(5) . . . . ?
Co2 O4 C51 C46 -144.2(3) . . . . ?
C39 C38 C51 O4 178.5(4) . . . . ?
C37 C38 C51 O4 3.6(6) . . . . ?
C39 C38 C51 C46 -0.4(6) . . . . ?
C37 C38 C51 C46 -175.3(4) . . . . ?
C45 C46 C51 O4 -177.5(3) . . . . ?
C47 C46 C51 O4 2.2(6) . . . . ?
C45 C46 C51 C38 1.3(5) . . . . ?
C47 C46 C51 C38 -179.0(4) . . . . ?
C36 N3 C52 C53 169.2(4) . . . . ?
C37 N3 C52 C53 -73.0(5) . . . . ?
Co2 N3 C52 C53 48.9(4) . . . . ?
N3 C52 C53 C54 -79.2(5) . . . . ?
C58 N4 C54 C55 -0.3(7) . . . . ?
Co2 N4 C54 C55 164.3(3) . . . . ?
C58 N4 C54 C53 -179.2(4) . . . . ?
Co2 N4 C54 C53 -14.5(6) . . . . ?
C52 C53 C54 N4 58.8(6) . . . . ?
C52 C53 C54 C55 -120.0(5) . . . . ?
N4 C54 C55 C56 0.5(8) . . . . ?
C53 C54 C55 C56 179.3(5) . . . . ?
C54 C55 C56 C57 0.0(9) . . . . ?
C55 C56 C57 C58 -0.6(9) . . . . ?
C54 N4 C58 C57 -0.3(8) . . . . ?
Co2 N4 C58 C57 -166.8(5) . . . . ?
C56 C57 C58 N4 0.7(9) . . . . ?
O1S C1S C2S O2S 7.0(13) . . . . ?
